data_8103392
loop_
_publ_author_name
'Deiseroth, H.J.'
'Kienle, L.'

_publ_section_title
;
Crystal structure of silver sodium hexagallium decatelluride, NaAgGa~6~Te~10~
;
_journal_issue 1
_journal_name_full 'Zeitschrift f\"ur Kristallographie - New Crystal Structures'
_journal_page_first 19
_journal_page_last 19
_journal_volume 213
_journal_year 1998
_chemical_formula_sum 'Ag Ga6 Na Te10'
_chemical_name_systematic 'Na Ag Ga6 Te10'
_space_group_IT_number 155
_symmetry_space_group_name_Hall 'R 3 2"'
_symmetry_space_group_name_H-M 'R 3 2 :H'
_cell_angle_alpha 90
_cell_angle_beta 90
_cell_angle_gamma 120
_cell_formula_units_Z 6
_cell_length_a 14.488
_cell_length_b 14.488
_cell_length_c 17.7219
_cell_volume 3221.497
_citation_journal_id_ASTM ZKNSFT
_cod_data_source_file silver1-2_279.cif
_cod_data_source_block Ag1Ga6Na1Te10
_cod_original_cell_volume 3221.498
_cod_original_formula_sum 'Ag1 Ga6 Na1 Te10'
_cod_database_code 8103392

loop_
_symmetry_equiv_pos_as_xyz
x,y,z
-y,x-y,z
-x+y,-x,z
y,x,-z
-x,-x+y,-z
x-y,-y,-z
x+2/3,y+1/3,z+1/3
-y+2/3,x-y+1/3,z+1/3
-x+y+2/3,-x+1/3,z+1/3
y+2/3,x+1/3,-z+1/3
-x+2/3,-x+y+1/3,-z+1/3
x-y+2/3,-y+1/3,-z+1/3
x+1/3,y+2/3,z+2/3
-y+1/3,x-y+2/3,z+2/3
-x+y+1/3,-x+2/3,z+2/3
y+1/3,x+2/3,-z+2/3
-x+1/3,-x+y+2/3,-z+2/3
x-y+1/3,-y+2/3,-z+2/3

loop_
_atom_site_label
_atom_site_type_symbol
_atom_site_fract_x
_atom_site_fract_y
_atom_site_fract_z
_atom_site_occupancy
_atom_site_U_iso_or_equiv
Te2 Te-2 0.1689 0.1689 0 0.996 0.0
Te1 Te-2 1 0 0.17002 1 0.0
Ga2 Ga+3 0.88656 0.07619 0.23639 0.995 0.0
Na2 Na+1 0.9014 0.3333 0.3333 0.33 0.0
Ga1 Ga+3 0.58428 -0.00311 0.24837 0.998 0.0
Te5 Te-2 0.69951 -0.09973 0.23016 1 0.0
Ag2 Ag+1 0.9304 0.3333 0.3333 0.32 0.0
Te4 Te-2 0.94165 0.13347 0.37671 0.991 0.0
Ag3 Ag+1 0.9663 0.3333 0.3333 0.34 0.0
Te3 Te-2 0.58117 0.58117 0.5 0.998 0.0
Ag1 Ag+1 0.3333 0.6667 0.1667 0.016 0.0
Na1 Na+1 0.3333 0.6667 0.1667 0.984 0.0
